data_7206675
loop_
_publ_author_name
'Xu, Hao-Ran'
'Zhang, Qian-Chong'
'Ren, Yan-Ping'
'Zhao, Hai-Xia'
'Long, La-Sheng'
'Huang, Rong-Bin'
'Zheng, Lan-Sun'

_publ_section_title
;
 The influence of water on dielectric property in cocrystal compound of
 [orotic acid][melamine]&#x00B7;H2O
;
_journal_issue 21
_journal_name_full CrystEngComm
_journal_page_first 6361
_journal_paper_doi 10.1039/c1ce05623a
_journal_volume 13
_journal_year 2011
_chemical_formula_sum 'C8 H12 N8 O5'
_chemical_formula_weight 300.26
_chemical_name_systematic
;
?
;
_space_group_IT_number 2
_symmetry_cell_setting triclinic
_symmetry_space_group_name_Hall '-P 1'
_symmetry_space_group_name_H-M 'P -1'
_atom_sites_solution_hydrogens geom
_atom_sites_solution_primary direct
_atom_sites_solution_secondary difmap
_audit_creation_method SHELXL-97
_cell_angle_alpha 113.233(7)
_cell_angle_beta 97.935(6)
_cell_angle_gamma 99.632(6)
_cell_formula_units_Z 2
_cell_length_a 8.1960(6)
_cell_length_b 8.3777(7)
_cell_length_c 9.7987(8)
_cell_measurement_reflns_used 2397
_cell_measurement_temperature 265(2)
_cell_measurement_theta_max 28.7567
_cell_measurement_theta_min 3.0566
_cell_volume 593.88(9)
_computing_cell_refinement 'CrysAlis RED'
_computing_data_collection 'CrysAlis CCD'
_computing_data_reduction 'CrysAlis RED'
_computing_molecular_graphics 'SHELXL-97 (Sheldrick, 1997)'
_computing_publication_material 'SHELXL-97 (Sheldrick, 1997)'
_computing_structure_refinement 'SHELXL-97 (Sheldrick, 1997)'
_computing_structure_solution 'SHELXS-97 (Sheldrick, 1990)'
_diffrn_ambient_temperature 265(2)
_diffrn_measured_fraction_theta_full 0.997
_diffrn_measured_fraction_theta_max 0.997
_diffrn_measurement_device_type 'CrysAlis CCD, Oxford Diffraction Ltd.'
_diffrn_measurement_method 'phi and omega scans'
_diffrn_radiation_monochromator graphite
_diffrn_radiation_source 'Enhance (Mo) X-ray Source'
_diffrn_radiation_type MoK\a
_diffrn_radiation_wavelength 0.71073
_diffrn_reflns_av_R_equivalents 0.0163
_diffrn_reflns_av_sigmaI/netI 0.0313
_diffrn_reflns_limit_h_max 9
_diffrn_reflns_limit_h_min -10
_diffrn_reflns_limit_k_max 8
_diffrn_reflns_limit_k_min -10
_diffrn_reflns_limit_l_max 12
_diffrn_reflns_limit_l_min -7
_diffrn_reflns_number 4246
_diffrn_reflns_theta_full 25.99
_diffrn_reflns_theta_max 25.99
_diffrn_reflns_theta_min 3.06
_exptl_absorpt_coefficient_mu 0.141
_exptl_absorpt_correction_T_max 0.9723
_exptl_absorpt_correction_T_min 0.9328
_exptl_absorpt_correction_type multi-scan
_exptl_absorpt_process_details 'CrysAlis RED'
_exptl_crystal_colour colorless
_exptl_crystal_density_diffrn 1.679
_exptl_crystal_density_method 'not measured'
_exptl_crystal_description block
_exptl_crystal_F_000 312
_exptl_crystal_size_max 0.50
_exptl_crystal_size_mid 0.40
_exptl_crystal_size_min 0.20
_refine_diff_density_max 0.584
_refine_diff_density_min -0.508
_refine_diff_density_rms 0.051
_refine_ls_extinction_method none
_refine_ls_goodness_of_fit_ref 1.053
_refine_ls_hydrogen_treatment mixed
_refine_ls_matrix_type full
_refine_ls_number_parameters 234
_refine_ls_number_reflns 2326
_refine_ls_number_restraints 0
_refine_ls_restrained_S_all 1.053
_refine_ls_R_factor_all 0.0495
_refine_ls_R_factor_gt 0.0388
_refine_ls_shift/su_max 0.001
_refine_ls_shift/su_mean 0.000
_refine_ls_structure_factor_coef Fsqd
_refine_ls_weighting_details 'calc w=1/[\s^2^(Fo^2^)+(0.0705P)^2^+0.0000P] where P=(Fo^2^+2Fc^2^)/3'
_refine_ls_weighting_scheme calc
_refine_ls_wR_factor_gt 0.1077
_refine_ls_wR_factor_ref 0.1117
_reflns_number_gt 1856
_reflns_number_total 2326
_reflns_threshold_expression >2sigma(I)
_cod_data_source_file c1ce05623a.txt
_cod_data_source_block 1-265k
_cod_original_cell_volume 593.88(8)
_cod_original_sg_symbol_H-M P-1
_cod_database_code 7206675

loop_
_symmetry_equiv_pos_as_xyz
'x, y, z'
'-x, -y, -z'

loop_
_atom_site_label
_atom_site_type_symbol
_atom_site_fract_x
_atom_site_fract_y
_atom_site_fract_z
_atom_site_U_iso_or_equiv
_atom_site_adp_type
_atom_site_occupancy
_atom_site_symmetry_multiplicity
_atom_site_calc_flag
_atom_site_refinement_flags
C1 C 0.7668(2) 1.5445(2) 0.55576(19) 0.0222(4) Uani 1 1 d .
C2 C 0.9320(2) 1.8052(2) 0.76372(19) 0.0227(4) Uani 1 1 d .
C3 C 0.7132(2) 1.6233(2) 0.7905(2) 0.0234(4) Uani 1 1 d .
N1 N 0.67287(19) 1.50499(19) 0.64248(17) 0.0268(4) Uani 1 1 d .
N2 N 0.84075(18) 1.77530(18) 0.85674(16) 0.0247(3) Uani 1 1 d .
N3 N 0.89564(18) 1.69437(19) 0.61284(16) 0.0253(3) Uani 1 1 d .
N4 N 0.7406(2) 1.4393(2) 0.40958(18) 0.0302(4) Uani 1 1 d .
N5 N 1.0620(2) 1.9454(2) 0.8130(2) 0.0312(4) Uani 1 1 d .
N6 N 0.6192(2) 1.5881(2) 0.8790(2) 0.0305(4) Uani 1 1 d .
O1 O 0.22112(18) 0.95158(17) 0.55781(14) 0.0377(4) Uani 1 1 d .
O2 O 0.01707(16) 0.72299(17) 0.38521(14) 0.0348(3) Uani 1 1 d .
H2A H -0.0165 0.7195 0.4625 0.042 Uiso 1 1 d R
O3 O 0.53438(16) 1.10458(16) 0.19045(14) 0.0318(3) Uani 1 1 d .
O4 O 0.14263(16) 0.58240(15) -0.09751(14) 0.0302(3) Uani 1 1 d .
C4 C 0.4194(2) 0.9873(2) 0.18683(19) 0.0238(4) Uani 1 1 d .
C5 C 0.2063(2) 0.7054(2) 0.02767(19) 0.0226(4) Uani 1 1 d .
C6 C 0.3584(2) 0.9858(2) 0.3173(2) 0.0250(4) Uani 1 1 d .
C7 C 0.2275(2) 0.8534(2) 0.29756(19) 0.0229(4) Uani 1 1 d .
C8 C 0.1492(2) 0.8435(2) 0.42573(19) 0.0246(4) Uani 1 1 d .
N7 N 0.15290(19) 0.71798(19) 0.15680(16) 0.0234(3) Uani 1 1 d .
N8 N 0.33860(18) 0.84395(19) 0.05055(17) 0.0245(3) Uani 1 1 d .
O1W O 0.32260(19) 1.2869(2) 0.78986(17) 0.0355(4) Uani 1 1 d .
H6 H 0.402(2) 1.073(2) 0.411(2) 0.026(5) Uiso 1 1 d .
H8 H 0.372(3) 0.842(3) -0.030(3) 0.043(6) Uiso 1 1 d .
H7 H 0.072(3) 0.634(3) 0.147(2) 0.032(5) Uiso 1 1 d .
H4A H 0.808(3) 1.470(3) 0.345(3) 0.046(6) Uiso 1 1 d .
H4B H 0.660(3) 1.340(3) 0.371(2) 0.036(6) Uiso 1 1 d .
H5A H 1.084(3) 2.014(3) 0.904(3) 0.037(6) Uiso 1 1 d .
H5B H 1.114(3) 1.959(3) 0.750(3) 0.049(7) Uiso 1 1 d .
H6A H 0.532(3) 1.482(3) 0.833(3) 0.045(6) Uiso 1 1 d .
H6B H 0.649(3) 1.653(3) 0.974(3) 0.042(6) Uiso 1 1 d .
H1WA H 0.244(4) 1.335(4) 0.774(4) 0.080(10) Uiso 1 1 d .
H1WB H 0.309(4) 1.184(4) 0.714(4) 0.081(10) Uiso 1 1 d .

loop_
_atom_site_aniso_label
_atom_site_aniso_U_11
_atom_site_aniso_U_22
_atom_site_aniso_U_33
_atom_site_aniso_U_23
_atom_site_aniso_U_13
_atom_site_aniso_U_12
C1 0.0231(9) 0.0234(8) 0.0194(9) 0.0089(7) 0.0061(7) 0.0031(7)
C2 0.0237(9) 0.0233(8) 0.0189(9) 0.0071(7) 0.0055(7) 0.0044(7)
C3 0.0227(9) 0.0246(8) 0.0227(9) 0.0101(7) 0.0062(7) 0.0050(7)
N1 0.0269(8) 0.0269(8) 0.0222(8) 0.0081(6) 0.0076(6) -0.0004(6)
N2 0.0252(8) 0.0261(8) 0.0200(8) 0.0078(6) 0.0074(6) 0.0021(6)
N3 0.0267(8) 0.0249(7) 0.0187(7) 0.0061(6) 0.0060(6) -0.0003(6)
N4 0.0328(9) 0.0276(8) 0.0210(8) 0.0055(7) 0.0076(7) -0.0056(7)
N5 0.0315(9) 0.0307(9) 0.0208(9) 0.0046(8) 0.0081(7) -0.0053(7)
N6 0.0341(9) 0.0312(9) 0.0216(9) 0.0091(7) 0.0110(7) -0.0018(7)
O1 0.0436(8) 0.0374(8) 0.0185(7) 0.0046(6) 0.0083(6) -0.0073(6)
O2 0.0356(8) 0.0409(7) 0.0199(7) 0.0102(6) 0.0116(6) -0.0084(6)
O3 0.0327(7) 0.0300(7) 0.0235(7) 0.0094(6) 0.0054(6) -0.0097(6)
O4 0.0361(7) 0.0251(6) 0.0193(7) 0.0030(6) 0.0072(6) -0.0032(6)
C4 0.0236(9) 0.0238(8) 0.0209(9) 0.0085(7) 0.0039(7) 0.0016(7)
C5 0.0243(9) 0.0212(8) 0.0216(9) 0.0086(7) 0.0070(7) 0.0032(7)
C6 0.0276(10) 0.0244(9) 0.0168(9) 0.0056(8) 0.0033(7) 0.0002(7)
C7 0.0258(9) 0.0235(9) 0.0195(9) 0.0088(7) 0.0064(7) 0.0064(7)
C8 0.0281(10) 0.0244(9) 0.0196(9) 0.0080(7) 0.0085(7) 0.0032(7)
N7 0.0252(8) 0.0215(7) 0.0195(8) 0.0069(6) 0.0078(6) -0.0020(6)
N8 0.0272(8) 0.0273(8) 0.0168(8) 0.0090(6) 0.0079(6) -0.0003(6)
O1W 0.0383(9) 0.0318(8) 0.0287(8) 0.0078(7) 0.0058(6) 0.0031(6)

loop_
_atom_type_symbol
_atom_type_description
_atom_type_scat_dispersion_real
_atom_type_scat_dispersion_imag
_atom_type_scat_source
C C 0.0033 0.0016 'International Tables Vol C Tables 4.2.6.8 and 6.1.1.4'
H H 0.0000 0.0000 'International Tables Vol C Tables 4.2.6.8 and 6.1.1.4'
N N 0.0061 0.0033 'International Tables Vol C Tables 4.2.6.8 and 6.1.1.4'
O O 0.0106 0.0060 'International Tables Vol C Tables 4.2.6.8 and 6.1.1.4'

loop_
_geom_angle_atom_site_label_1
_geom_angle_atom_site_label_2
_geom_angle_atom_site_label_3
_geom_angle
N4 C1 N1 121.40(16)
N4 C1 N3 116.75(15)
N1 C1 N3 121.84(16)
N5 C2 N2 121.68(16)
N5 C2 N3 116.52(16)
N2 C2 N3 121.80(15)
N6 C3 N1 116.68(16)
N6 C3 N2 117.11(16)
N1 C3 N2 126.21(15)
C1 N1 C3 115.59(15)
C2 N2 C3 115.07(15)
C2 N3 C1 119.44(14)
O3 C4 N8 119.91(15)
O3 C4 C6 124.96(16)
N8 C4 C6 115.13(15)
O4 C5 N7 123.39(15)
O4 C5 N8 122.44(15)
N7 C5 N8 114.18(15)
C7 C6 C4 119.27(16)
C6 C7 N7 121.39(15)
C6 C7 C8 123.47(16)
N7 C7 C8 115.12(14)
O1 C8 O2 126.70(15)
O1 C8 C7 118.25(15)
O2 C8 C7 115.05(15)
C7 N7 C5 123.25(15)
C5 N8 C4 126.72(14)

loop_
_geom_bond_atom_site_label_1
_geom_bond_atom_site_label_2
_geom_bond_distance
C1 N4 1.315(2)
C1 N1 1.319(2)
C1 N3 1.358(2)
C2 N5 1.319(2)
C2 N2 1.326(2)
C2 N3 1.356(2)
C3 N6 1.320(2)
C3 N1 1.349(2)
C3 N2 1.361(2)
O1 C8 1.236(2)
O2 C8 1.245(2)
O3 C4 1.228(2)
O4 C5 1.219(2)
C4 N8 1.374(2)
C4 C6 1.438(2)
C5 N7 1.366(2)
C5 N8 1.371(2)
C6 C7 1.340(2)
C7 N7 1.365(2)
C7 C8 1.511(2)

loop_
_geom_hbond_atom_site_label_D
_geom_hbond_atom_site_label_H
_geom_hbond_atom_site_label_A
_geom_hbond_distance_DH
_geom_hbond_distance_HA
_geom_hbond_distance_DA
_geom_hbond_angle_DHA
_geom_hbond_site_symmetry_A
O2 H2A N3 0.85 1.79 2.6415(18) 174.4 1_445
O2 H2A N4 0.85 2.63 3.104(2) 116.3 1_445
N8 H8 O3 0.86(2) 2.01(2) 2.8598(19) 167(2) 2_675
N7 H7 O4 0.85(2) 2.15(2) 2.9925(19) 174(2) 2_565
N4 H4A O2 0.98(2) 2.35(2) 3.104(2) 133.6(18) 1_665
N4 H4A O4 0.98(2) 2.39(2) 3.2753(19) 150.5(18) 2_675
N4 H4B O3 0.88(2) 2.04(2) 2.827(2) 149.1(19) .
N5 H5A N2 0.82(2) 2.23(3) 3.045(2) 172.9(19) 2_797
N5 H5B O1 0.83(3) 2.17(3) 2.989(2) 170(2) 1_665
N6 H6A O1W 0.94(2) 2.03(2) 2.943(2) 164(2) .
N6 H6B O1W 0.85(2) 2.13(2) 2.929(2) 156(2) 2_687
O1W H1WA O2 0.84(3) 2.32(3) 3.032(2) 143(3) 2_576
O1W H1WA O4 0.84(3) 2.32(3) 3.006(2) 139(3) 1_566
O1W H1WB O1 0.86(3) 1.88(3) 2.722(2) 165(3) .
